data_1548235
loop_
_publ_author_name
'Zhenxin Zhang'
'Toru Murayama'
'Masahiro Sadakane'
'Hiroko Ariga'
'Nobuhiro Yasuda'
'Norihito Sakaguchi'
'Kiyotaka Asakura'
'Wataru Ueda'

_publ_section_title
;
 Ultrathin inorganic molecular nanowire based on polyoxometalates
;
_journal_name_full 'Nature Communications'
_journal_page_first 7731
_journal_paper_doi 10.1038/ncomms8731
_journal_volume 6
_journal_year 2015
_chemical_formula_moiety 'Mo6 O21 Te, 3(H2 O), 2(N H4)'
_chemical_formula_sum 'H14 Mo6 N2 O24 Te'
_chemical_formula_weight 1129.37
_space_group_crystal_system trigonal
_space_group_IT_number 143
_space_group_name_Hall 'P 3'
_space_group_name_H-M_alt 'P 3'
_symmetry_space_group_name_Hall 'P 3'
_symmetry_space_group_name_H-M 'P 3'
_atom_sites_solution_hydrogens difmap
_cell_angle_alpha 90
_cell_angle_beta 90
_cell_angle_gamma 120
_cell_formula_units_Z 1
_cell_length_a 12.56(3)
_cell_length_b 12.56(3)
_cell_length_c 3.944(9)
_cell_measurement_reflns_used 2913
_cell_measurement_temperature 100(2)
_cell_measurement_theta_max 28.075
_cell_measurement_theta_min 2.060
_cell_volume 539(2)
_computing_cell_refinement 'Rapid Auto(Rigaku)'
_computing_data_collection 'Rapid Auto(Rigaku)'
_computing_data_reduction 'Rapid Auto(Rigaku)'
_computing_structure_refinement 'SHELXL-2014/7 (Sheldrick, 2014)'
_computing_structure_solution 'SHELXS-97 (Sheldrick, 1990)'
_diffrn_ambient_temperature 100(2)
_diffrn_detector_area_resol_mean 29
_diffrn_measured_fraction_theta_full 0.958
_diffrn_measured_fraction_theta_max 0.956
_diffrn_measurement_device_type 'Rigaku Saturn 724'
_diffrn_measurement_method 'Oscillation Photograph'
_diffrn_radiation_monochromator 'Si(111) Channel Cut'
_diffrn_radiation_source 'synchrotron radiation SPring-8 BL40XU'
_diffrn_radiation_type Synchrotron
_diffrn_radiation_wavelength 0.78179
_diffrn_reflns_av_R_equivalents 0.1371
_diffrn_reflns_av_unetI/netI 0.2443
_diffrn_reflns_Laue_measured_fraction_full 0.958
_diffrn_reflns_Laue_measured_fraction_max 0.956
_diffrn_reflns_limit_h_max 15
_diffrn_reflns_limit_h_min -14
_diffrn_reflns_limit_k_max 15
_diffrn_reflns_limit_k_min -15
_diffrn_reflns_limit_l_max 4
_diffrn_reflns_limit_l_min -4
_diffrn_reflns_number 2913
_diffrn_reflns_point_group_measured_fraction_full 0.958
_diffrn_reflns_point_group_measured_fraction_max 0.956
_diffrn_reflns_theta_full 27.974
_diffrn_reflns_theta_max 28.075
_diffrn_reflns_theta_min 2.060
_exptl_absorpt_coefficient_mu 6.182
_exptl_absorpt_correction_T_max 1.000
_exptl_absorpt_correction_T_min 0.004
_exptl_absorpt_correction_type multi-scan
_exptl_absorpt_process_details 'ABSCOR (T.Higashi, 2001)'
_exptl_crystal_colour colorless
_exptl_crystal_density_diffrn 3.482
_exptl_crystal_density_meas ?
_exptl_crystal_density_method 'not measured'
_exptl_crystal_description needle
_exptl_crystal_F_000 524
_exptl_crystal_size_max 0.023
_exptl_crystal_size_mid 0.002
_exptl_crystal_size_min 0.002
_refine_diff_density_max 0.697
_refine_diff_density_min -0.736
_refine_diff_density_rms 0.169
_refine_ls_abs_structure_details
;
 Refined as an inversion twin.
;
_refine_ls_abs_structure_Flack 0.3(3)
_refine_ls_extinction_coef 0.005(3)
_refine_ls_extinction_expression Fc^*^=kFc[1+0.001xFc^2^\l^3^/sin(2\q)]^-1/4^
_refine_ls_extinction_method 'SHELXL-2014/7 (Sheldrick 2014'
_refine_ls_goodness_of_fit_ref 0.802
_refine_ls_hydrogen_treatment constr
_refine_ls_matrix_type full
_refine_ls_number_parameters 99
_refine_ls_number_reflns 1171
_refine_ls_number_restraints 19
_refine_ls_restrained_S_all 0.801
_refine_ls_R_factor_all 0.1718
_refine_ls_R_factor_gt 0.0812
_refine_ls_shift/su_max <0.001
_refine_ls_shift/su_mean <0.001
_refine_ls_structure_factor_coef Fsqd
_refine_ls_weighting_details 'w=1/[\s^2^(Fo^2^)+(0.0678P)^2^] where P=(Fo^2^+2Fc^2^)/3'
_refine_ls_weighting_scheme calc
_refine_ls_wR_factor_gt 0.1726
_refine_ls_wR_factor_ref 0.2027
_reflns_Friedel_coverage 1.000
_reflns_Friedel_fraction_full 0.958
_reflns_Friedel_fraction_max 0.956
_reflns_number_gt 399
_reflns_number_total 1171
_reflns_threshold_expression 'I > 2\s(I)'
_cod_data_source_file ncomms8731-s2.cif
_cod_data_source_block 1
_cod_depositor_comments
;
The following automatic conversions were performed:

'_exptl_crystal_density_meas' value 'not measured' was changed to '?'
- the value is perceived as not measured.

Automatic conversion script
Id: cif_fix_values 5376 2017-05-30 11:51:03Z andrius 
;
_cod_original_cell_volume 539(3)
_cod_database_code 1548235
_shelx_space_group_comment
;
The symmetry employed for this shelxl refinement is uniquely defined
by the following loop, which should always be used as a source of
symmetry information in preference to the above space-group names.
They are only intended as comments.
;
_shelx_estimated_absorpt_t_min 0.871
_shelx_estimated_absorpt_t_max 0.988

loop_
_space_group_symop_operation_xyz
'x, y, z'
'-y, x-y, z'
'-x+y, -x, z'

loop_
_atom_site_label
_atom_site_type_symbol
_atom_site_fract_x
_atom_site_fract_y
_atom_site_fract_z
_atom_site_U_iso_or_equiv
_atom_site_adp_type
_atom_site_occupancy
_atom_site_site_symmetry_order
_atom_site_calc_flag
_atom_site_refinement_flags_posn
_atom_site_refinement_flags_adp
_atom_site_refinement_flags_occupancy
_atom_site_disorder_assembly
_atom_site_disorder_group
Te1A Te 0.0000 0.0000 0.922(3) 0.078(8) Uani 0.47(3) 3 d S T P A 1
Te1B Te 0.0000 0.0000 0.474(3) 0.081(7) Uani 0.53(3) 3 d S T P A 2
Mo1 Mo -0.1661(9) -0.3299(6) 0.1848(8) 0.121(4) Uani 1 1 d . . . . .
Mo2 Mo 0.1634(9) -0.1620(8) 0.1863(8) 0.113(3) Uani 1 1 d . . . . .
O1 O 0.133(5) -0.184(5) 0.710(14) 0.17(2) Uani 1 1 d . . . . .
O2 O -0.132(4) -0.294(4) 0.718(12) 0.103(13) Uani 1 1 d . . . . .
O3 O -0.003(5) -0.267(5) 0.228(14) 0.17(2) Uani 1 1 d . U . . .
O4 O 0.316(3) -0.001(4) 0.203(12) 0.146(19) Uani 1 1 d . U . . .
O5 O 0.212(4) -0.265(4) 0.211(10) 0.123(15) Uani 1 1 d . . . . .
O6 O -0.210(6) -0.479(6) 0.210(15) 0.18(2) Uani 1 1 d . . . . .
O7 O 0.139(3) 0.001(4) 1.198(10) 0.116(12) Uani 1 1 d . U . . .
O10 O 0.481(6) -0.033(5) 0.72(2) 0.185(19) Uiso 1 1 d . . . . .
H10A H 0.4465 0.0131 0.6130 0.278 Uiso 1 1 d R U . . .
H10B H 0.4643 -0.0917 0.5670 0.278 Uiso 1 1 d R U . . .
N11 N 0.3333 -0.3333 -0.21(2) 0.12(3) Uiso 1 3 d S . P . .
H11A H 0.2540 -0.4151 -0.1290 0.181 Uiso 1 1 d R U . . .
H11B H 0.3333 -0.3333 -0.4215 0.181 Uiso 1 3 d R U P . .
N12 N -0.3333 -0.6667 -0.272(14) 0.058(15) Uiso 1 3 d S . P . .
H12A H -0.2747 -0.6026 -0.1939 0.087 Uiso 1 1 d R U . . .
H12B H -0.3333 -0.6667 -0.4830 0.087 Uiso 1 3 d R U P . .

loop_
_atom_site_aniso_label
_atom_site_aniso_U_11
_atom_site_aniso_U_22
_atom_site_aniso_U_33
_atom_site_aniso_U_23
_atom_site_aniso_U_13
_atom_site_aniso_U_12
Te1A 0.087(10) 0.087(10) 0.061(11) 0.000 0.000 0.043(5)
Te1B 0.104(9) 0.104(9) 0.036(7) 0.000 0.000 0.052(4)
Mo1 0.183(9) 0.077(5) 0.074(5) 0.004(3) 0.004(3) 0.045(5)
Mo2 0.163(8) 0.147(7) 0.067(4) 0.000(3) -0.006(3) 0.105(6)
O1 0.21(5) 0.18(4) 0.05(2) 0.02(3) 0.02(3) 0.05(4)
O2 0.13(3) 0.12(3) 0.06(2) 0.00(2) -0.03(2) 0.07(3)
O3 0.12(4) 0.11(3) 0.21(4) -0.08(3) 0.03(3) 0.00(2)
O4 0.10(3) 0.14(4) 0.12(3) 0.05(2) 0.01(2) 0.00(2)
O5 0.17(4) 0.14(4) 0.13(3) 0.01(2) 0.04(3) 0.13(4)
O6 0.24(6) 0.19(5) 0.15(3) -0.10(3) -0.05(3) 0.13(5)
O7 0.14(3) 0.16(3) 0.10(2) -0.006(18) 0.027(19) 0.11(3)

loop_
_atom_type_symbol
_atom_type_description
_atom_type_scat_dispersion_real
_atom_type_scat_dispersion_imag
_atom_type_scat_source
N N -0.0031 0.0041 'International Tables Vol C Tables 4.2.6.8 and 6.1.1.4'
O O -0.0041 0.0075 'International Tables Vol C Tables 4.2.6.8 and 6.1.1.4'
H H 0.0000 0.0000 'International Tables Vol C Tables 4.2.6.8 and 6.1.1.4'
Te Te -0.7342 1.9924 'International Tables Vol C Tables 4.2.6.8 and 6.1.1.4'
Mo Mo -1.4310 0.8222 'International Tables Vol C Tables 4.2.6.8 and 6.1.1.4'

loop_
_geom_angle_atom_site_label_1
_geom_angle_atom_site_label_2
_geom_angle_atom_site_label_3
_geom_angle
_geom_angle_site_symmetry_1
_geom_angle_site_symmetry_3
O7 Te1A O7 94.4(14) 2 3
O7 Te1A O7 94.4(14) 2 .
O7 Te1A O7 94.4(14) 3 .
O7 Te1B O7 94.5(15) 3_554 1_554
O7 Te1B O7 94.5(15) 3_554 2_554
O7 Te1B O7 94.5(15) 1_554 2_554
O6 Mo1 O3 99(3) . .
O6 Mo1 O2 103(2) . 1_554
O3 Mo1 O2 85(2) . 1_554
O6 Mo1 O4 108(3) . 3
O3 Mo1 O4 152.2(19) . 3
O2 Mo1 O4 97.3(18) 1_554 3
O6 Mo1 O2 96(2) . .
O3 Mo1 O2 75.4(19) . .
O2 Mo1 O2 155(2) 1_554 .
O4 Mo1 O2 92.7(18) 3 .
O6 Mo1 O7 170(3) . 3_554
O3 Mo1 O7 90(2) . 3_554
O2 Mo1 O7 82.7(15) 1_554 3_554
O4 Mo1 O7 63.5(13) 3 3_554
O2 Mo1 O7 81.0(15) . 3_554
O5 Mo2 O3 99(3) . .
O5 Mo2 O1 94(3) . 1_554
O3 Mo2 O1 85(2) . 1_554
O5 Mo2 O4 104(2) . .
O3 Mo2 O4 155(2) . .
O1 Mo2 O4 102(2) 1_554 .
O5 Mo2 O1 87(2) . .
O3 Mo2 O1 76(2) . .
O1 Mo2 O1 161(3) 1_554 .
O4 Mo2 O1 97(2) . .
O5 Mo2 O7 168(2) . 1_554
O3 Mo2 O7 92(2) . 1_554
O1 Mo2 O7 93(2) 1_554 1_554
O4 Mo2 O7 64.2(18) . 1_554
O1 Mo2 O7 90.1(19) . 1_554
Mo2 O1 Mo2 161(3) 1_556 .
Mo1 O2 Mo1 155(2) 1_556 .
Mo1 O3 Mo2 161(5) . .
Mo2 O4 Mo1 127(2) . 2
Te1B O7 Mo2 121(2) 1_556 1_556
Te1A O7 Mo2 119.4(19) . 1_556
Te1B O7 Mo1 122.6(18) 1_556 2_556
Te1A O7 Mo1 120.9(19) . 2_556
Mo2 O7 Mo1 105.2(12) 1_556 2_556

loop_
_geom_bond_atom_site_label_1
_geom_bond_atom_site_label_2
_geom_bond_distance
_geom_bond_site_symmetry_2
Te1A O7 2.05(4) 2
Te1A O7 2.05(4) 3
Te1A O7 2.05(4) .
Te1B O7 2.05(3) 3_554
Te1B O7 2.05(3) 1_554
Te1B O7 2.05(3) 2_554
Mo1 O6 1.67(6) .
Mo1 O3 1.79(6) .
Mo1 O2 1.90(5) 1_554
Mo1 O4 1.99(6) 3
Mo1 O2 2.15(5) .
Mo1 O7 2.24(4) 3_554
Mo2 O5 1.68(4) .
Mo2 O3 1.84(5) .
Mo2 O1 1.91(6) 1_554
Mo2 O4 1.97(4) .
Mo2 O1 2.09(5) .
Mo2 O7 2.22(4) 1_554
O1 Mo2 1.91(6) 1_556
O2 Mo1 1.90(5) 1_556
O4 Mo1 1.99(6) 2
O7 Te1B 2.05(3) 1_556
O7 Mo2 2.22(4) 1_556
O7 Mo1 2.24(4) 2_556
